data_4070749
loop_
_publ_author_name
'Yan, Xiaoyu'
'Xi, Chanjuan'

_publ_section_title
;
 Synthesis and Characterization of Novel Four-Membered Palladacycles
;
_journal_issue 1
_journal_name_full Organometallics
_journal_page_first 152
_journal_paper_doi 10.1021/om700980k
_journal_volume 27
_journal_year 2008
_chemical_formula_sum 'C40 H48 Cl2 P2 Pd2'
_chemical_formula_weight 874.42
_chemical_name_systematic
;
 ?
;
_space_group_IT_number 14
_symmetry_cell_setting monoclinic
_symmetry_space_group_name_Hall '-P 2yn'
_symmetry_space_group_name_H-M 'P 1 21/n 1'
_atom_sites_solution_hydrogens geom
_atom_sites_solution_primary direct
_atom_sites_solution_secondary difmap
_audit_creation_method SHELXL-97
_cell_angle_alpha 90.00
_cell_angle_beta 95.890(2)
_cell_angle_gamma 90.00
_cell_formula_units_Z 2
_cell_length_a 9.2167(3)
_cell_length_b 12.9557(5)
_cell_length_c 16.6165(6)
_cell_measurement_reflns_used 702
_cell_measurement_temperature 293(2)
_cell_measurement_theta_max 28.34
_cell_measurement_theta_min 2.43
_cell_volume 1973.68(12)
_computing_cell_refinement 'Siemens SMART & SAINT'
_computing_data_collection 'Siemens SMART'
_computing_data_reduction 'Siemens XPREP'
_computing_molecular_graphics 'Bruker SHELXTL'
_computing_publication_material 'Bruker SHELXTL'
_computing_structure_refinement 'Siemens SHELXTL'
_computing_structure_solution 'Siemens SHELXTL'
_diffrn_ambient_temperature 293(2)
_diffrn_measured_fraction_theta_full 0.991
_diffrn_measured_fraction_theta_max 0.991
_diffrn_measurement_device_type 'Bruker P4'
_diffrn_measurement_method '\w scans'
_diffrn_radiation_monochromator graphite
_diffrn_radiation_source 'fine-focus sealed tube'
_diffrn_radiation_type MoK\a
_diffrn_radiation_wavelength 0.71073
_diffrn_reflns_av_R_equivalents 0.0996
_diffrn_reflns_av_sigmaI/netI 0.1072
_diffrn_reflns_limit_h_max 9
_diffrn_reflns_limit_h_min -12
_diffrn_reflns_limit_k_max 17
_diffrn_reflns_limit_k_min -17
_diffrn_reflns_limit_l_max 22
_diffrn_reflns_limit_l_min -22
_diffrn_reflns_number 17449
_diffrn_reflns_theta_full 28.34
_diffrn_reflns_theta_max 28.34
_diffrn_reflns_theta_min 2.43
_diffrn_standards_decay_% none
_diffrn_standards_interval_count none
_diffrn_standards_interval_time none
_diffrn_standards_number none
_exptl_absorpt_coefficient_mu 1.154
_exptl_absorpt_correction_T_max 0.8460
_exptl_absorpt_correction_T_min 0.7091
_exptl_absorpt_correction_type empirical
_exptl_absorpt_process_details 'SADABS (Sheldrick, 1996)'
_exptl_crystal_colour yellow
_exptl_crystal_density_diffrn 1.471
_exptl_crystal_density_method 'not measured'
_exptl_crystal_description block
_exptl_crystal_F_000 888
_exptl_crystal_size_max 0.32
_exptl_crystal_size_mid 0.21
_exptl_crystal_size_min 0.15
_refine_diff_density_max 0.626
_refine_diff_density_min -0.553
_refine_diff_density_rms 0.098
_refine_ls_extinction_method none
_refine_ls_goodness_of_fit_ref 1.005
_refine_ls_hydrogen_treatment constr
_refine_ls_matrix_type full
_refine_ls_number_parameters 208
_refine_ls_number_reflns 4892
_refine_ls_number_restraints 0
_refine_ls_restrained_S_all 1.005
_refine_ls_R_factor_gt 0.0617
_refine_ls_shift/su_max 0.000
_refine_ls_shift/su_mean 0.000
_refine_ls_structure_factor_coef Fsqd
_refine_ls_weighting_details 'calc w=1/[\s^2^(Fo^2^)+(0.0392P)^2^+0.0000P] where P=(Fo^2^+2Fc^2^)/3'
_refine_ls_weighting_scheme calc
_refine_ls_wR_factor_gt 0.1029
_refine_ls_wR_factor_ref 0.1279
_reflns_number_gt 2423
_reflns_number_total 4892
_reflns_threshold_expression >2sigma(I)
_cod_data_source_file om700980k-file003.cif
_cod_data_source_block a
_cod_depositor_comments
;
The following automatic conversions were performed:

'_symmetry_cell_setting' value 'Monoclinic' changed to 'monoclinic'
according to /home/saulius/struct/CIF-dictionaries/cif_core.dic
dictionary named 'cif_core.dic' version 2.4.1 from 2010-06-29.

Automatic conversion script
Id: cif_fix_values 1715 2011-07-08 13:25:40Z adriana 
;
_cod_original_sg_symbol_H-M P2(1)/n
_cod_database_code 4070749
_refine_ls_r_factor_ref 0.1468

loop_
_symmetry_equiv_pos_as_xyz
'x, y, z'
'-x+1/2, y+1/2, -z+1/2'
'-x, -y, -z'
'x-1/2, -y-1/2, z-1/2'

loop_
_atom_site_label
_atom_site_type_symbol
_atom_site_fract_x
_atom_site_fract_y
_atom_site_fract_z
_atom_site_U_iso_or_equiv
_atom_site_adp_type
_atom_site_occupancy
_atom_site_symmetry_multiplicity
_atom_site_calc_flag
_atom_site_refinement_flags
Pd1 Pd 0.58157(5) 0.95086(4) 0.91431(3) 0.05127(18) Uani 1 1 d .
P1 P 0.76887(16) 0.87068(14) 0.86957(9) 0.0531(4) Uani 1 1 d .
Cl1 Cl 0.64210(15) 0.96119(15) 1.06034(9) 0.0659(5) Uani 1 1 d .
C3 C 0.4200(6) 0.9545(7) 0.7431(3) 0.0617(18) Uani 1 1 d .
C2 C 0.5563(7) 0.9312(5) 0.7942(4) 0.0587(17) Uani 1 1 d .
C9 C 0.7178(6) 0.8600(6) 0.6871(4) 0.0612(17) Uani 1 1 d .
C1 C 0.6782(6) 0.8859(5) 0.7699(3) 0.0522(15) Uani 1 1 d .
C15 C 0.7891(7) 0.7343(5) 0.8993(4) 0.0694(19) Uani 1 1 d .
H15A H 0.8558 0.7018 0.8647 0.083 Uiso 1 1 calc R
C10 C 0.6704(8) 0.9187(6) 0.6207(4) 0.076(2) Uani 1 1 d .
H10A H 0.6098 0.9750 0.6263 0.091 Uiso 1 1 calc R
C18 C 0.9497(6) 0.9301(5) 0.8821(4) 0.0644(18) Uani 1 1 d .
H18A H 0.9799 0.9325 0.9404 0.077 Uiso 1 1 calc R
C13 C 0.8424(8) 0.7510(6) 0.5992(5) 0.082(2) Uani 1 1 d .
H13A H 0.9000 0.6935 0.5922 0.099 Uiso 1 1 calc R
C14 C 0.8037(7) 0.7753(6) 0.6754(4) 0.073(2) Uani 1 1 d .
H14A H 0.8361 0.7339 0.7193 0.088 Uiso 1 1 calc R
C20 C 1.0646(7) 0.8655(6) 0.8438(4) 0.094(3) Uani 1 1 d .
H20A H 1.1576 0.8994 0.8522 0.142 Uiso 1 1 calc R
H20B H 1.0365 0.8584 0.7868 0.142 Uiso 1 1 calc R
H20C H 1.0714 0.7985 0.8684 0.142 Uiso 1 1 calc R
C19 C 0.9429(8) 1.0406(6) 0.8527(5) 0.093(2) Uani 1 1 d .
H19A H 1.0386 1.0705 0.8601 0.139 Uiso 1 1 calc R
H19B H 0.8782 1.0794 0.8829 0.139 Uiso 1 1 calc R
H19C H 0.9075 1.0421 0.7963 0.139 Uiso 1 1 calc R
C8 C 0.3606(8) 1.0549(7) 0.7350(4) 0.083(2) Uani 1 1 d .
H8A H 0.4090 1.1095 0.7625 0.099 Uiso 1 1 calc R
C11 C 0.7131(8) 0.8940(7) 0.5450(4) 0.085(2) Uani 1 1 d .
H11A H 0.6830 0.9359 0.5009 0.101 Uiso 1 1 calc R
C12 C 0.7958(8) 0.8119(7) 0.5342(5) 0.085(2) Uani 1 1 d .
H12A H 0.8218 0.7960 0.4830 0.102 Uiso 1 1 calc R
C4 C 0.3448(8) 0.8764(7) 0.7000(4) 0.089(3) Uani 1 1 d .
H4A H 0.3824 0.8097 0.7026 0.107 Uiso 1 1 calc R
C7 C 0.2340(9) 1.0731(8) 0.6878(5) 0.099(3) Uani 1 1 d .
H7A H 0.1958 1.1396 0.6840 0.118 Uiso 1 1 calc R
C16 C 0.6447(8) 0.6805(6) 0.8851(5) 0.108(3) Uani 1 1 d .
H16A H 0.6561 0.6094 0.9006 0.162 Uiso 1 1 calc R
H16B H 0.6095 0.6847 0.8288 0.162 Uiso 1 1 calc R
H16C H 0.5762 0.7130 0.9168 0.162 Uiso 1 1 calc R
C6 C 0.1623(9) 0.9943(10) 0.6457(5) 0.111(4) Uani 1 1 d .
H6A H 0.0777 1.0080 0.6120 0.133 Uiso 1 1 calc R
C5 C 0.2142(9) 0.8957(9) 0.6530(5) 0.100(3) Uani 1 1 d .
H5A H 0.1625 0.8418 0.6266 0.120 Uiso 1 1 calc R
C17 C 0.8567(9) 0.7262(7) 0.9860(5) 0.115(3) Uani 1 1 d .
H17A H 0.8671 0.6548 1.0010 0.172 Uiso 1 1 calc R
H17B H 0.7950 0.7601 1.0210 0.172 Uiso 1 1 calc R
H17C H 0.9508 0.7587 0.9911 0.172 Uiso 1 1 calc R

loop_
_atom_site_aniso_label
_atom_site_aniso_U_11
_atom_site_aniso_U_22
_atom_site_aniso_U_33
_atom_site_aniso_U_23
_atom_site_aniso_U_13
_atom_site_aniso_U_12
Pd1 0.0435(2) 0.0678(3) 0.0441(3) -0.0069(3) 0.01177(18) 0.0020(3)
P1 0.0448(9) 0.0639(12) 0.0519(10) -0.0020(9) 0.0115(7) 0.0017(8)
Cl1 0.0473(8) 0.1063(14) 0.0450(8) -0.0127(9) 0.0089(6) 0.0148(9)
C3 0.043(3) 0.104(6) 0.040(3) 0.008(4) 0.012(3) 0.002(4)
C2 0.057(4) 0.068(5) 0.052(4) -0.006(3) 0.008(3) 0.003(3)
C9 0.049(4) 0.083(5) 0.054(4) -0.014(4) 0.014(3) -0.008(4)
C1 0.052(4) 0.063(4) 0.043(3) -0.004(3) 0.009(3) -0.005(3)
C15 0.066(4) 0.065(5) 0.080(5) 0.008(4) 0.023(4) 0.008(4)
C10 0.080(5) 0.091(6) 0.060(5) 0.007(4) 0.026(4) 0.002(4)
C18 0.046(3) 0.078(5) 0.070(4) -0.004(4) 0.011(3) 0.001(3)
C13 0.075(5) 0.076(6) 0.101(6) -0.033(5) 0.035(5) 0.003(4)
C14 0.079(5) 0.080(5) 0.065(5) -0.009(4) 0.023(4) 0.011(4)
C20 0.053(4) 0.118(7) 0.115(6) -0.019(6) 0.025(4) -0.001(4)
C19 0.070(5) 0.073(6) 0.137(7) 0.009(5) 0.012(5) -0.013(4)
C8 0.078(5) 0.096(6) 0.074(5) 0.008(5) 0.015(4) 0.027(5)
C11 0.085(5) 0.119(7) 0.053(5) 0.003(5) 0.022(4) -0.012(5)
C12 0.082(5) 0.109(7) 0.069(5) -0.027(5) 0.035(4) -0.005(5)
C4 0.059(4) 0.152(8) 0.059(4) -0.014(5) 0.021(4) -0.009(5)
C7 0.079(6) 0.146(9) 0.071(5) 0.026(6) 0.011(4) 0.056(6)
C16 0.088(6) 0.059(5) 0.182(9) 0.002(6) 0.042(6) -0.012(4)
C6 0.065(6) 0.210(12) 0.057(5) 0.005(7) 0.003(4) 0.031(7)
C5 0.062(5) 0.181(11) 0.059(5) -0.020(6) 0.008(4) -0.008(6)
C17 0.137(8) 0.113(8) 0.098(7) 0.051(6) 0.031(6) 0.032(6)

loop_
_atom_type_symbol
_atom_type_description
_atom_type_scat_dispersion_real
_atom_type_scat_dispersion_imag
_atom_type_scat_source
C C 0.0033 0.0016 'International Tables Vol C Tables 4.2.6.8 and 6.1.1.4'
H H 0.0000 0.0000 'International Tables Vol C Tables 4.2.6.8 and 6.1.1.4'
P P 0.1023 0.0942 'International Tables Vol C Tables 4.2.6.8 and 6.1.1.4'
Cl Cl 0.1484 0.1585 'International Tables Vol C Tables 4.2.6.8 and 6.1.1.4'
Pd Pd -0.9988 1.0072 'International Tables Vol C Tables 4.2.6.8 and 6.1.1.4'

loop_
_geom_angle_atom_site_label_1
_geom_angle_atom_site_label_2
_geom_angle_atom_site_label_3
_geom_angle
_geom_angle_site_symmetry_1
_geom_angle_site_symmetry_3
C2 Pd1 P1 67.62(18) . .
C2 Pd1 Cl1 102.63(18) . 3_677
P1 Pd1 Cl1 170.25(6) . 3_677
C2 Pd1 Cl1 172.31(18) . .
P1 Pd1 Cl1 104.72(6) . .
Cl1 Pd1 Cl1 85.02(5) 3_677 .
C1 P1 C18 113.2(3) . .
C1 P1 C15 112.3(3) . .
C18 P1 C15 107.9(3) . .
C1 P1 Pd1 87.3(2) . .
C18 P1 Pd1 119.9(2) . .
C15 P1 Pd1 115.0(2) . .
C1 P1 C2 35.3(2) . .
C18 P1 C2 128.4(3) . .
C15 P1 C2 121.3(3) . .
Pd1 P1 C2 52.00(15) . .
Pd1 Cl1 Pd1 94.98(5) 3_677 .
C4 C3 C8 117.1(6) . .
C4 C3 C2 120.1(7) . .
C8 C3 C2 122.9(7) . .
C1 C2 C3 126.7(6) . .
C1 C2 Pd1 109.5(4) . .
C3 C2 Pd1 123.6(4) . .
C1 C2 P1 49.2(3) . .
C3 C2 P1 172.2(5) . .
Pd1 C2 P1 60.38(16) . .
C10 C9 C14 117.8(6) . .
C10 C9 C1 121.8(6) . .
C14 C9 C1 120.4(6) . .
C2 C1 C9 130.8(6) . .
C2 C1 P1 95.4(4) . .
C9 C1 P1 133.8(5) . .
C16 C15 C17 112.9(6) . .
C16 C15 P1 109.9(5) . .
C17 C15 P1 110.1(5) . .
C16 C15 H15A 107.9 . .
C17 C15 H15A 107.9 . .
P1 C15 H15A 107.9 . .
C9 C10 C11 120.2(7) . .
C9 C10 H10A 119.9 . .
C11 C10 H10A 119.9 . .
C19 C18 C20 112.9(6) . .
C19 C18 P1 110.8(4) . .
C20 C18 P1 112.4(5) . .
C19 C18 H18A 106.8 . .
C20 C18 H18A 106.8 . .
P1 C18 H18A 106.8 . .
C12 C13 C14 120.0(7) . .
C12 C13 H13A 120.0 . .
C14 C13 H13A 120.0 . .
C9 C14 C13 121.0(7) . .
C9 C14 H14A 119.5 . .
C13 C14 H14A 119.5 . .
C18 C20 H20A 109.5 . .
C18 C20 H20B 109.5 . .
H20A C20 H20B 109.5 . .
C18 C20 H20C 109.5 . .
H20A C20 H20C 109.5 . .
H20B C20 H20C 109.5 . .
C18 C19 H19A 109.5 . .
C18 C19 H19B 109.5 . .
H19A C19 H19B 109.5 . .
C18 C19 H19C 109.5 . .
H19A C19 H19C 109.5 . .
H19B C19 H19C 109.5 . .
C7 C8 C3 121.1(8) . .
C7 C8 H8A 119.5 . .
C3 C8 H8A 119.5 . .
C12 C11 C10 121.6(8) . .
C12 C11 H11A 119.2 . .
C10 C11 H11A 119.2 . .
C11 C12 C13 119.4(7) . .
C11 C12 H12A 120.3 . .
C13 C12 H12A 120.3 . .
C3 C4 C5 121.2(9) . .
C3 C4 H4A 119.4 . .
C5 C4 H4A 119.4 . .
C8 C7 C6 120.4(9) . .
C8 C7 H7A 119.8 . .
C6 C7 H7A 119.8 . .
C15 C16 H16A 109.5 . .
C15 C16 H16B 109.5 . .
H16A C16 H16B 109.5 . .
C15 C16 H16C 109.5 . .
H16A C16 H16C 109.5 . .
H16B C16 H16C 109.5 . .
C5 C6 C7 120.5(8) . .
C5 C6 H6A 119.8 . .
C7 C6 H6A 119.8 . .
C6 C5 C4 119.6(9) . .
C6 C5 H5A 120.2 . .
C4 C5 H5A 120.2 . .
C15 C17 H17A 109.5 . .
C15 C17 H17B 109.5 . .
H17A C17 H17B 109.5 . .
C15 C17 H17C 109.5 . .
H17A C17 H17C 109.5 . .
H17B C17 H17C 109.5 . .

loop_
_geom_bond_atom_site_label_1
_geom_bond_atom_site_label_2
_geom_bond_distance
_geom_bond_site_symmetry_2
Pd1 C2 2.001(6) .
Pd1 P1 2.2081(16) .
Pd1 Cl1 2.4297(15) 3_677
Pd1 Cl1 2.4371(15) .
P1 C1 1.787(6) .
P1 C18 1.829(6) .
P1 C15 1.839(7) .
P1 C2 2.349(6) .
Cl1 Pd1 2.4297(15) 3_677
C3 C4 1.384(10) .
C3 C8 1.412(10) .
C3 C2 1.474(8) .
C2 C1 1.365(8) .
C9 C10 1.374(8) .
C9 C14 1.378(9) .
C9 C1 1.498(8) .
C15 C16 1.499(9) .
C15 C17 1.514(9) .
C15 H15A 0.9800 .
C10 C11 1.393(9) .
C10 H10A 0.9300 .
C18 C19 1.512(9) .
C18 C20 1.538(9) .
C18 H18A 0.9800 .
C13 C12 1.370(10) .
C13 C14 1.387(9) .
C13 H13A 0.9300 .
C14 H14A 0.9300 .
C20 H20A 0.9600 .
C20 H20B 0.9600 .
C20 H20C 0.9600 .
C19 H19A 0.9600 .
C19 H19B 0.9600 .
C19 H19C 0.9600 .
C8 C7 1.358(10) .
C8 H8A 0.9300 .
C11 C12 1.332(10) .
C11 H11A 0.9300 .
C12 H12A 0.9300 .
C4 C5 1.388(10) .
C4 H4A 0.9300 .
C7 C6 1.369(12) .
C7 H7A 0.9300 .
C16 H16A 0.9600 .
C16 H16B 0.9600 .
C16 H16C 0.9600 .
C6 C5 1.364(13) .
C6 H6A 0.9300 .
C5 H5A 0.9300 .
C17 H17A 0.9600 .
C17 H17B 0.9600 .
C17 H17C 0.9600 .

loop_
_geom_torsion_atom_site_label_1
_geom_torsion_atom_site_label_2
_geom_torsion_atom_site_label_3
_geom_torsion_atom_site_label_4
_geom_torsion
_geom_torsion_site_symmetry_1
_geom_torsion_site_symmetry_4
C2 Pd1 P1 C1 2.1(3) . .
Cl1 Pd1 P1 C1 3.7(5) 3_677 .
Cl1 Pd1 P1 C1 -178.6(2) . .
C2 Pd1 P1 C18 117.3(3) . .
Cl1 Pd1 P1 C18 119.0(4) 3_677 .
Cl1 Pd1 P1 C18 -63.4(3) . .
C2 Pd1 P1 C15 -111.3(3) . .
Cl1 Pd1 P1 C15 -109.7(5) 3_677 .
Cl1 Pd1 P1 C15 68.0(3) . .
Cl1 Pd1 P1 C2 1.6(5) 3_677 .
Cl1 Pd1 P1 C2 179.3(2) . .
C2 Pd1 Cl1 Pd1 -174.8(14) . 3_677
P1 Pd1 Cl1 Pd1 -179.60(7) . 3_677
Cl1 Pd1 Cl1 Pd1 0.0 3_677 3_677
C4 C3 C2 C1 56.5(9) . .
C8 C3 C2 C1 -123.0(7) . .
C4 C3 C2 Pd1 -117.5(6) . .
C8 C3 C2 Pd1 63.0(8) . .
C4 C3 C2 P1 1(4) . .
C8 C3 C2 P1 -179(100) . .
P1 Pd1 C2 C1 -2.9(4) . .
Cl1 Pd1 C2 C1 177.4(4) 3_677 .
Cl1 Pd1 C2 C1 -7.9(18) . .
P1 Pd1 C2 C3 172.0(6) . .
Cl1 Pd1 C2 C3 -7.7(6) 3_677 .
Cl1 Pd1 C2 C3 167.0(11) . .
Cl1 Pd1 C2 P1 -179.72(8) 3_677 .
Cl1 Pd1 C2 P1 -5.0(15) . .
C18 P1 C2 C1 75.6(5) . .
C15 P1 C2 C1 -84.8(5) . .
Pd1 P1 C2 C1 176.4(5) . .
C1 P1 C2 C3 61(3) . .
C18 P1 C2 C3 137(3) . .
C15 P1 C2 C3 -24(3) . .
Pd1 P1 C2 C3 -122(3) . .
C1 P1 C2 Pd1 -176.4(5) . .
C18 P1 C2 Pd1 -100.9(3) . .
C15 P1 C2 Pd1 98.7(3) . .
C3 C2 C1 C9 9.0(12) . .
Pd1 C2 C1 C9 -176.3(6) . .
P1 C2 C1 C9 -179.6(9) . .
C3 C2 C1 P1 -171.4(6) . .
Pd1 C2 C1 P1 3.3(5) . .
C10 C9 C1 C2 31.4(11) . .
C14 C9 C1 C2 -148.4(7) . .
C10 C9 C1 P1 -148.0(6) . .
C14 C9 C1 P1 32.2(10) . .
C18 P1 C1 C2 -124.3(4) . .
C15 P1 C1 C2 113.2(4) . .
Pd1 P1 C1 C2 -2.8(4) . .
C18 P1 C1 C9 55.2(7) . .
C15 P1 C1 C9 -67.3(7) . .
Pd1 P1 C1 C9 176.7(6) . .
C2 P1 C1 C9 179.5(9) . .
C1 P1 C15 C16 -51.0(6) . .
C18 P1 C15 C16 -176.4(5) . .
Pd1 P1 C15 C16 46.8(6) . .
C2 P1 C15 C16 -12.5(6) . .
C1 P1 C15 C17 -176.0(5) . .
C18 P1 C15 C17 58.6(6) . .
Pd1 P1 C15 C17 -78.3(5) . .
C2 P1 C15 C17 -137.5(5) . .
C14 C9 C10 C11 -2.1(10) . .
C1 C9 C10 C11 178.1(6) . .
C1 P1 C18 C19 50.8(6) . .
C15 P1 C18 C19 175.7(5) . .
Pd1 P1 C18 C19 -50.0(6) . .
C2 P1 C18 C19 13.3(6) . .
C1 P1 C18 C20 -76.6(6) . .
C15 P1 C18 C20 48.4(6) . .
Pd1 P1 C18 C20 -177.3(4) . .
C2 P1 C18 C20 -114.1(5) . .
C10 C9 C14 C13 0.8(10) . .
C1 C9 C14 C13 -179.4(6) . .
C12 C13 C14 C9 0.3(11) . .
C4 C3 C8 C7 1.0(10) . .
C2 C3 C8 C7 -179.5(6) . .
C9 C10 C11 C12 2.3(11) . .
C10 C11 C12 C13 -1.1(12) . .
C14 C13 C12 C11 -0.2(12) . .
C8 C3 C4 C5 -2.0(9) . .
C2 C3 C4 C5 178.4(6) . .
C3 C8 C7 C6 -1.2(12) . .
C8 C7 C6 C5 2.4(14) . .
C7 C6 C5 C4 -3.4(13) . .
C3 C4 C5 C6 3.3(11) . .
